data_4312765
loop_
_publ_author_name
'Lorenzo Tei'
'Massimiliano Arca'
'M. Carla Aragoni'
'Andrea Bencini'
'Alexander J. Blake'
'Claudia Caltagirone'
'Francesco A. Devillanova'
'Patrizia Fornasari'
'Alessandra Garau'
'Francesco Isaia'
'Vito Lippolis'
'Martin Schr\"oder'
'Simon J. Teat'
'Barbara Valtancoli'

_publ_section_title
;
 Coordination Chemistry of a New Cofacial Binucleating Macropolycycle
 Derived from 1,4,7-Triazacyclononane
;
_journal_name_full 'Inorganic Chemistry'
_journal_page_first 8690
_journal_page_last 8701
_journal_paper_doi 10.1021/ic0345065
_journal_volume 42
_journal_year 2003
_chemical_formula_moiety 'C38 H64 N10 O2 Pb2 2+, 2(Cl O4 -), 2(C2 H3 N)'
_chemical_formula_sum 'C42 H70 Cl2 N12 O10 Pb2'
_chemical_formula_weight 1388.38
_space_group_IT_number 2
_symmetry_cell_setting triclinic
_symmetry_space_group_name_Hall '-P 1'
_symmetry_space_group_name_H-M 'P -1'
_atom_sites_solution_hydrogens geom
_atom_sites_solution_primary heavy
_atom_sites_solution_secondary difmap
_audit_creation_method SHELXL-97
_cell_angle_alpha 102.819(2)
_cell_angle_beta 106.811(2)
_cell_angle_gamma 97.918(2)
_cell_formula_units_Z 1
_cell_length_a 10.0027(7)
_cell_length_b 10.7873(8)
_cell_length_c 12.5946(9)
_cell_measurement_reflns_used 6889
_cell_measurement_temperature 150(2)
_cell_measurement_theta_max 28.8
_cell_measurement_theta_min 2.3
_cell_volume 1238.44(16)
_computing_cell_refinement 'Bruker SAINT version 6.02a (Bruker, 2000)'
_computing_data_collection 'Bruker SMART version 5.625 (Bruker, 2001)'
_computing_data_reduction 'Bruker SAINT; Bruker SHELXTL (Bruker, 2001)'
_computing_molecular_graphics 'Bruker SHELXTL'
_computing_publication_material 'SHELXL-97; PLATON (Spek, 2002)'
_computing_structure_refinement 'SHELXL-97 (Sheldrick, 1997)'
_computing_structure_solution 'SHELXS-97 (Sheldrick, 1990)'
_diffrn_ambient_temperature 150(2)
_diffrn_measured_fraction_theta_full 0.980
_diffrn_measured_fraction_theta_max 0.980
_diffrn_measurement_device_type 'Bruker SMART APEX CCD area detector'
_diffrn_measurement_method omega
_diffrn_radiation_monochromator graphite
_diffrn_radiation_source 'normal-focus sealed tube'
_diffrn_radiation_type MoK\a
_diffrn_radiation_wavelength 0.71073
_diffrn_reflns_av_R_equivalents 0.031
_diffrn_reflns_av_sigmaI/netI 0.044
_diffrn_reflns_limit_h_max 13
_diffrn_reflns_limit_h_min -13
_diffrn_reflns_limit_k_max 14
_diffrn_reflns_limit_k_min -14
_diffrn_reflns_limit_l_max 16
_diffrn_reflns_limit_l_min -17
_diffrn_reflns_number 5566
_diffrn_reflns_theta_full 27.50
_diffrn_reflns_theta_max 27.50
_diffrn_reflns_theta_min 2.18
_diffrn_standards_decay_% none
_exptl_absorpt_coefficient_mu 6.964
_exptl_absorpt_correction_T_max 0.357
_exptl_absorpt_correction_T_min 0.288
_exptl_absorpt_correction_type multi-scan
_exptl_absorpt_process_details SADABS
_exptl_crystal_colour colourless
_exptl_crystal_density_diffrn 1.862
_exptl_crystal_density_method 'not measured'
_exptl_crystal_description block
_exptl_crystal_F_000 684
_exptl_crystal_size_max 0.14
_exptl_crystal_size_mid 0.10
_exptl_crystal_size_min 0.08
_refine_diff_density_max 1.145
_refine_diff_density_min -2.121
_refine_diff_density_rms 0.148
_refine_ls_extinction_method none
_refine_ls_goodness_of_fit_ref 1.246
_refine_ls_hydrogen_treatment 'riding model'
_refine_ls_matrix_type full
_refine_ls_number_parameters 308
_refine_ls_number_reflns 5566
_refine_ls_number_restraints 0
_refine_ls_restrained_S_all 1.246
_refine_ls_R_factor_all 0.0399
_refine_ls_R_factor_gt 0.0368
_refine_ls_shift/su_max 0.001
_refine_ls_shift/su_mean 0.000
_refine_ls_structure_factor_coef Fsqd
_refine_ls_weighting_details 'calc w=1/[\s^2^(Fo^2^)+(0.0000P)^2^+5.4129P] where P=(Fo^2^+2Fc^2^)/3'
_refine_ls_weighting_scheme calc
_refine_ls_wR_factor_gt 0.0778
_refine_ls_wR_factor_ref 0.0795
_reflns_number_gt 5295
_reflns_number_total 5566
_reflns_threshold_expression >2sigma(I)
_cod_data_source_file ic0345065si20030513_022438_4.cif
_cod_data_source_block Compound4
_cod_depositor_comments
;
The following automatic conversions were performed:

'_symmetry_cell_setting' value 'Triclinic' changed to 'triclinic'
according to the built-in table from CIF Core dictionary named
'cif_core.dic' version 2.4.1 from 2010-06-29.

Automatic conversion script
Id: cif_fix_values 1646 2011-03-28 12:23:43Z adriana 

The following automatic conversions were performed:

'_atom_sites_solution_primary' value 'heavy atom method' was changed
to 'heavy'.

'_atom_sites_solution_hydrogens' value 'placed geometrically' was
changed to 'geom'.

Automatic conversion script
Id: cif_fix_values 6452 2018-10-05 10:23:21Z andrius 

The following automatic conversions were performed:

data name '_atom_site_symetry_multiplicity' was replaced with
'_atom_site_symmetry_multiplicity' as specified in the replacement
file 'data/replacement-values/replacement_tags.lst'.

Automatic conversion script
Id: cif_correct_tags 9268 2022-04-12 08:56:07Z antanas 
;
_cod_original_cell_volume 1238.44(15)
_cod_database_code 4312765

loop_
_symmetry_equiv_pos_as_xyz
'x, y, z'
'-x, -y, -z'

loop_
_atom_site_label
_atom_site_type_symbol
_atom_site_fract_x
_atom_site_fract_y
_atom_site_fract_z
_atom_site_U_iso_or_equiv
_atom_site_adp_type
_atom_site_occupancy
_atom_site_symmetry_multiplicity
_atom_site_calc_flag
_atom_site_refinement_flags
_atom_site_disorder_assembly
_atom_site_disorder_group
Pb Pb 0.59734(2) 0.62431(2) 0.653540(18) 0.02157(6) Uani 1 1 d . . .
N1 N 0.5665(5) 0.8722(5) 0.6783(4) 0.0269(11) Uani 1 1 d . . .
C2 C 0.5841(7) 0.9376(6) 0.8004(5) 0.0292(13) Uani 1 1 d . . .
H2A H 0.4891 0.9481 0.8053 0.035 Uiso 1 1 calc R . .
H2B H 0.6451 1.0259 0.8224 0.035 Uiso 1 1 calc R . .
C3 C 0.6494(6) 0.8665(6) 0.8873(5) 0.0275(12) Uani 1 1 d . . .
H3A H 0.7504 0.8694 0.8920 0.033 Uiso 1 1 calc R . .
H3B H 0.6493 0.9140 0.9641 0.033 Uiso 1 1 calc R . .
N4 N 0.5756(5) 0.7277(5) 0.8611(4) 0.0243(10) Uani 1 1 d . . .
C5 C 0.4239(6) 0.7123(6) 0.8561(6) 0.0318(14) Uani 1 1 d . . .
H5A H 0.3981 0.7985 0.8643 0.038 Uiso 1 1 calc R . .
H5B H 0.4135 0.6810 0.9221 0.038 Uiso 1 1 calc R . .
C6 C 0.3199(7) 0.6178(7) 0.7444(6) 0.0354(15) Uani 1 1 d . . .
H6A H 0.3337 0.5283 0.7426 0.043 Uiso 1 1 calc R . .
H6B H 0.2206 0.6199 0.7426 0.043 Uiso 1 1 calc R . .
N7 N 0.3405(6) 0.6503(5) 0.6411(5) 0.0355(13) Uani 1 1 d . . .
H7 H 0.2782 0.5859 0.5769 0.043 Uiso 1 1 calc R . .
C8 C 0.3057(7) 0.7749(7) 0.6288(6) 0.0401(17) Uani 1 1 d . . .
H8A H 0.2966 0.8241 0.7019 0.048 Uiso 1 1 calc R . .
H8B H 0.2122 0.7584 0.5673 0.048 Uiso 1 1 calc R . .
C9 C 0.4191(7) 0.8571(7) 0.5992(6) 0.0366(15) Uani 1 1 d . . .
H9A H 0.4142 0.8161 0.5193 0.044 Uiso 1 1 calc R . .
H9B H 0.3975 0.9444 0.6022 0.044 Uiso 1 1 calc R . .
C10 C 0.6673(7) 0.9420(6) 0.6356(6) 0.0341(14) Uani 1 1 d . . .
H10A H 0.6659 1.0358 0.6562 0.041 Uiso 1 1 calc R . .
H10B H 0.6345 0.9100 0.5503 0.041 Uiso 1 1 calc R . .
C11 C 0.8199(7) 0.9265(6) 0.6832(5) 0.0327(14) Uani 1 1 d . . .
H11A H 0.8811 0.9746 0.6496 0.039 Uiso 1 1 calc R . .
H11B H 0.8562 0.9651 0.7679 0.039 Uiso 1 1 calc R . .
N12 N 0.8296(5) 0.7893(5) 0.6568(4) 0.0288(11) Uani 1 1 d . . .
H12 H 0.9053 0.7833 0.7177 0.035 Uiso 1 1 calc R . .
C13 C 0.8638(6) 0.7377(6) 0.5511(5) 0.0277(13) Uani 1 1 d . . .
H13A H 0.8608 0.6435 0.5405 0.033 Uiso 1 1 calc R . .
H13B H 0.9629 0.7808 0.5625 0.033 Uiso 1 1 calc R . .
C14 C 0.7661(6) 0.7556(6) 0.4426(5) 0.0247(12) Uani 1 1 d . . .
C20 C 0.6189(6) 0.6916(5) 0.3976(5) 0.0213(11) Uani 1 1 d . . .
O21 O 0.5633(4) 0.6113(4) 0.4475(3) 0.0247(8) Uani 1 1 d . . .
C50 C 0.6561(7) 0.6682(6) 0.9470(5) 0.0277(13) Uani 1 1 d . . .
H50A H 0.6351 0.6970 1.0197 0.033 Uiso 1 1 calc R . .
H50B H 0.7599 0.6993 0.9638 0.033 Uiso 1 1 calc R . .
C49 C 0.6195(7) 0.5213(6) 0.9065(5) 0.0275(13) Uani 1 1 d . . .
H49A H 0.6686 0.4855 0.9694 0.033 Uiso 1 1 calc R . .
H49B H 0.5151 0.4892 0.8854 0.033 Uiso 1 1 calc R . .
N48 N 0.6649(5) 0.4775(5) 0.8057(4) 0.0247(10) Uani 1 1 d . . .
H48 H 0.7644 0.4969 0.8348 0.030 Uiso 1 1 calc R . .
C47 C 0.6251(6) 0.3367(6) 0.7496(5) 0.0248(12) Uani 1 1 d . . .
H47A H 0.6695 0.2909 0.8061 0.030 Uiso 1 1 calc R . .
H47B H 0.6643 0.3182 0.6854 0.030 Uiso 1 1 calc R . .
C44 C 0.4660(6) 0.2833(5) 0.7031(5) 0.0211(11) Uani 1 1 d . . .
C43 C 0.4040(7) 0.2029(6) 0.7567(5) 0.0260(12) Uani 1 1 d . . .
H43A H 0.4632 0.1891 0.8252 0.031 Uiso 1 1 calc R . .
C41 C 0.2611(6) 0.1424(5) 0.7152(5) 0.0249(12) Uani 1 1 d . . .
C42 C 0.1971(7) 0.0577(6) 0.7764(5) 0.0305(13) Uani 1 1 d . . .
H42A H 0.2716 0.0550 0.8458 0.046 Uiso 1 1 calc R . .
H42B H 0.1571 -0.0307 0.7248 0.046 Uiso 1 1 calc R . .
H42C H 0.1211 0.0937 0.7983 0.046 Uiso 1 1 calc R . .
C40 C 0.1786(6) 0.1641(5) 0.6131(5) 0.0250(12) Uani 1 1 d . . .
H40 H 0.0803 0.1219 0.5808 0.030 Uiso 1 1 calc R . .
Cl Cl 1.08199(16) 0.76212(15) 0.95541(13) 0.0304(3) Uani 1 1 d . . .
O1 O 0.9527(5) 0.6819(6) 0.8699(5) 0.0574(15) Uani 1 1 d . . .
O2 O 1.0497(6) 0.8355(6) 1.0500(5) 0.0616(16) Uani 1 1 d . . .
O3 O 1.1763(7) 0.6832(7) 0.9934(5) 0.075(2) Uani 1 1 d . . .
O4 O 1.1456(8) 0.8453(6) 0.9018(6) 0.081(2) Uani 1 1 d . . .
C1S C 1.0414(9) 0.3785(8) 0.8017(7) 0.053(2) Uani 1 1 d . . .
H1S1 H 1.0671 0.4549 0.8684 0.079 Uiso 1 1 calc R . .
H1S2 H 1.1286 0.3534 0.7920 0.079 Uiso 1 1 calc R . .
H1S3 H 0.9827 0.3061 0.8142 0.079 Uiso 1 1 calc R . .
C2S C 0.9612(8) 0.4096(7) 0.6988(6) 0.0389(16) Uani 1 1 d . . .
N3S N 0.8963(8) 0.4317(7) 0.6187(6) 0.0548(18) Uani 1 1 d . . .

loop_
_atom_site_aniso_label
_atom_site_aniso_U_11
_atom_site_aniso_U_22
_atom_site_aniso_U_33
_atom_site_aniso_U_23
_atom_site_aniso_U_13
_atom_site_aniso_U_12
Pb 0.02432(11) 0.02125(11) 0.01863(11) 0.00483(8) 0.00725(8) 0.00409(8)
N1 0.032(3) 0.025(3) 0.021(2) 0.006(2) 0.006(2) 0.006(2)
C2 0.031(3) 0.027(3) 0.027(3) 0.005(2) 0.007(3) 0.007(3)
C3 0.027(3) 0.031(3) 0.021(3) 0.003(2) 0.005(2) 0.005(2)
N4 0.023(2) 0.026(3) 0.023(2) 0.008(2) 0.006(2) 0.006(2)
C5 0.027(3) 0.035(3) 0.033(3) 0.005(3) 0.013(3) 0.008(3)
C6 0.025(3) 0.038(4) 0.038(4) 0.003(3) 0.011(3) 0.002(3)
N7 0.025(3) 0.034(3) 0.035(3) -0.003(2) 0.002(2) 0.003(2)
C8 0.028(3) 0.040(4) 0.041(4) -0.002(3) 0.002(3) 0.014(3)
C9 0.040(4) 0.034(4) 0.029(3) 0.004(3) 0.001(3) 0.017(3)
C10 0.050(4) 0.026(3) 0.029(3) 0.010(3) 0.016(3) 0.007(3)
C11 0.043(4) 0.026(3) 0.022(3) 0.002(2) 0.010(3) -0.007(3)
N12 0.027(3) 0.037(3) 0.020(2) 0.011(2) 0.004(2) 0.005(2)
C13 0.027(3) 0.033(3) 0.024(3) 0.011(3) 0.009(2) 0.007(3)
C14 0.025(3) 0.027(3) 0.020(3) 0.005(2) 0.007(2) 0.004(2)
C20 0.024(3) 0.021(3) 0.019(3) 0.005(2) 0.010(2) 0.004(2)
O21 0.027(2) 0.026(2) 0.0190(19) 0.0088(16) 0.0052(16) 0.0009(17)
C50 0.032(3) 0.031(3) 0.018(3) 0.008(2) 0.004(2) 0.005(3)
C49 0.031(3) 0.028(3) 0.026(3) 0.008(2) 0.013(3) 0.005(2)
N48 0.024(2) 0.024(2) 0.022(2) 0.003(2) 0.003(2) 0.004(2)
C47 0.024(3) 0.028(3) 0.022(3) 0.006(2) 0.005(2) 0.008(2)
C44 0.022(3) 0.022(3) 0.017(3) 0.003(2) 0.005(2) 0.004(2)
C43 0.036(3) 0.023(3) 0.018(3) 0.004(2) 0.009(2) 0.008(2)
C41 0.030(3) 0.021(3) 0.024(3) 0.005(2) 0.011(2) 0.004(2)
C42 0.040(4) 0.027(3) 0.026(3) 0.006(3) 0.016(3) 0.002(3)
C40 0.027(3) 0.023(3) 0.023(3) 0.003(2) 0.009(2) 0.004(2)
Cl 0.0269(7) 0.0321(8) 0.0298(8) 0.0072(6) 0.0074(6) 0.0049(6)
O1 0.033(3) 0.069(4) 0.050(3) 0.002(3) 0.000(2) -0.001(3)
O2 0.068(4) 0.058(4) 0.052(4) -0.008(3) 0.031(3) 0.008(3)
O3 0.075(4) 0.104(5) 0.056(4) 0.034(4) 0.008(3) 0.056(4)
O4 0.093(5) 0.066(4) 0.100(5) 0.033(4) 0.061(5) -0.002(4)
C1S 0.066(5) 0.052(5) 0.043(4) 0.013(4) 0.017(4) 0.023(4)
C2S 0.044(4) 0.032(4) 0.036(4) 0.004(3) 0.013(3) 0.000(3)
N3S 0.059(4) 0.051(4) 0.043(4) 0.011(3) 0.004(3) 0.006(3)

loop_
_atom_type_symbol
_atom_type_description
_atom_type_scat_dispersion_real
_atom_type_scat_dispersion_imag
_atom_type_scat_source
C C 0.0033 0.0016 'International Tables Vol C Tables 4.2.6.8 and 6.1.1.4'
H H 0.0000 0.0000 'International Tables Vol C Tables 4.2.6.8 and 6.1.1.4'
N N 0.0061 0.0033 'International Tables Vol C Tables 4.2.6.8 and 6.1.1.4'
O O 0.0106 0.0060 'International Tables Vol C Tables 4.2.6.8 and 6.1.1.4'
Cl Cl 0.1484 0.1585 'International Tables Vol C Tables 4.2.6.8 and 6.1.1.4'
Pb Pb -3.3944 10.1111 'International Tables Vol C Tables 4.2.6.8 and 6.1.1.4'

loop_
_geom_angle_atom_site_label_1
_geom_angle_atom_site_label_2
_geom_angle_atom_site_label_3
_geom_angle
_geom_angle_site_symmetry_1
_geom_angle_site_symmetry_3
_geom_angle_publ_flag
O21 Pb N7 95.19(16) . . ?
O21 Pb O21 79.24(13) . 2_666 ?
N7 Pb O21 75.10(15) . 2_666 ?
O21 Pb N4 153.84(14) . . ?
N7 Pb N4 67.38(16) . . ?
O21 Pb N4 112.60(13) 2_666 . ?
O21 Pb N1 86.67(14) . . ?
N7 Pb N1 66.81(17) . . ?
O21 Pb N1 137.84(14) 2_666 . ?
N4 Pb N1 68.82(15) . . ?
O21 Pb N12 74.92(14) . . ?
N7 Pb N12 132.57(17) . . ?
O21 Pb N12 143.16(14) 2_666 . ?
N4 Pb N12 101.97(15) . . ?
N1 Pb N12 66.39(16) . . ?
O21 Pb N48 139.62(14) . . ?
N7 Pb N48 104.59(17) . . ?
O21 Pb N48 72.58(13) 2_666 . ?
N4 Pb N48 66.02(14) . . ?
N1 Pb N48 133.42(14) . . ?
N12 Pb N48 112.67(15) . . ?
O21 Pb Pb 40.95(9) . 2_666 ?
N7 Pb Pb 83.43(12) . 2_666 ?
O21 Pb Pb 38.30(8) 2_666 2_666 ?
N4 Pb Pb 145.34(10) . 2_666 ?
N1 Pb Pb 117.24(10) . 2_666 ?
N12 Pb Pb 111.70(11) . 2_666 ?
N48 Pb Pb 106.31(10) . 2_666 ?
C10 N1 C9 108.5(5) . . ?
C10 N1 C2 112.2(5) . . ?
C9 N1 C2 112.3(5) . . ?
C10 N1 Pb 109.5(4) . . ?
C9 N1 Pb 102.9(4) . . ?
C2 N1 Pb 111.0(3) . . ?
N1 C2 C3 115.0(5) . . ?
N4 C3 C2 115.2(5) . . ?
C50 N4 C5 110.8(5) . . ?
C50 N4 C3 109.4(4) . . ?
C5 N4 C3 113.0(5) . . ?
C50 N4 Pb 110.0(3) . . ?
C5 N4 Pb 111.5(3) . . ?
C3 N4 Pb 101.7(3) . . ?
N4 C5 C6 113.3(5) . . ?
N7 C6 C5 111.9(5) . . ?
C8 N7 C6 113.3(5) . . ?
C8 N7 Pb 116.9(4) . . ?
C6 N7 Pb 104.8(4) . . ?
N7 C8 C9 112.1(5) . . ?
N1 C9 C8 113.2(5) . . ?
N1 C10 C11 113.8(5) . . ?
N12 C11 C10 111.8(5) . . ?
C11 N12 C13 116.5(5) . . ?
C11 N12 Pb 113.8(4) . . ?
C13 N12 Pb 108.4(3) . . ?
N12 C13 C14 115.0(5) . . ?
C40 C14 C20 120.3(5) 2_666 . ?
C40 C14 C13 118.8(5) 2_666 . ?
C20 C14 C13 120.9(5) . . ?
O21 C20 C44 121.1(5) . 2_666 ?
O21 C20 C14 121.8(5) . . ?
C44 C20 C14 117.1(5) 2_666 . ?
C20 O21 Pb 131.9(3) . . ?
C20 O21 Pb 127.1(3) . 2_666 ?
Pb O21 Pb 100.76(13) . 2_666 ?
N4 C50 C49 112.6(5) . . ?
N48 C49 C50 109.4(5) . . ?
C47 N48 C49 116.0(5) . . ?
C47 N48 Pb 113.3(3) . . ?
C49 N48 Pb 111.5(3) . . ?
N48 C47 C44 113.3(5) . . ?
C43 C44 C20 120.1(5) . 2_666 ?
C43 C44 C47 119.4(5) . . ?
C20 C44 C47 120.4(5) 2_666 . ?
C41 C43 C44 123.3(5) . . ?
C43 C41 C40 116.3(5) . . ?
C43 C41 C42 121.9(5) . . ?
C40 C41 C42 121.8(5) . . ?
C14 C40 C41 122.9(5) 2_666 . ?
O3 Cl O4 109.1(4) . . ?
O3 Cl O2 110.1(4) . . ?
O4 Cl O2 111.1(4) . . ?
O3 Cl O1 109.6(4) . . ?
O4 Cl O1 107.3(4) . . ?
O2 Cl O1 109.6(4) . . ?
N3S C2S C1S 178.5(8) . . ?

loop_
_geom_bond_atom_site_label_1
_geom_bond_atom_site_label_2
_geom_bond_distance
_geom_bond_site_symmetry_2
_geom_bond_publ_flag
Pb O21 2.487(4) . ?
Pb N7 2.586(5) . ?
Pb O21 2.630(4) 2_666 ?
Pb N4 2.688(5) . ?
Pb N1 2.694(5) . ?
Pb N12 2.710(5) . ?
Pb N48 2.744(5) . ?
Pb Pb 3.9427(5) 2_666 ?
N1 C10 1.468(8) . ?
N1 C9 1.485(8) . ?
N1 C2 1.491(7) . ?
C2 C3 1.520(8) . ?
C3 N4 1.494(7) . ?
N4 C50 1.476(7) . ?
N4 C5 1.486(7) . ?
C5 C6 1.525(9) . ?
C6 N7 1.482(9) . ?
N7 C8 1.464(8) . ?
C8 C9 1.525(10) . ?
C10 C11 1.517(9) . ?
C11 N12 1.466(8) . ?
N12 C13 1.479(7) . ?
C13 C14 1.502(8) . ?
C14 C40 1.383(8) 2_666 ?
C14 C20 1.424(8) . ?
C20 O21 1.328(6) . ?
C20 C44 1.414(7) 2_666 ?
O21 Pb 2.630(4) 2_666 ?
C50 C49 1.510(8) . ?
C49 N48 1.473(7) . ?
N48 C47 1.469(7) . ?
C47 C44 1.506(7) . ?
C44 C43 1.395(8) . ?
C44 C20 1.414(7) 2_666 ?
C43 C41 1.379(8) . ?
C41 C40 1.401(8) . ?
C41 C42 1.508(8) . ?
C40 C14 1.383(8) 2_666 ?
Cl O3 1.408(6) . ?
Cl O4 1.423(6) . ?
Cl O2 1.423(5) . ?
Cl O1 1.433(5) . ?
C1S C2S 1.449(10) . ?
C2S N3S 1.125(9) . ?

loop_
_geom_torsion_atom_site_label_1
_geom_torsion_atom_site_label_2
_geom_torsion_atom_site_label_3
_geom_torsion_atom_site_label_4
_geom_torsion
_geom_torsion_site_symmetry_1
_geom_torsion_site_symmetry_2
_geom_torsion_site_symmetry_3
_geom_torsion_site_symmetry_4
_geom_torsion_publ_flag
O21 Pb N1 C10 -53.4(4) . . . . ?
N7 Pb N1 C10 -150.5(4) . . . . ?
O21 Pb N1 C10 -123.3(4) 2_666 . . . ?
N4 Pb N1 C10 136.0(4) . . . . ?
N12 Pb N1 C10 21.6(4) . . . . ?
N48 Pb N1 C10 121.2(4) . . . . ?
Pb Pb N1 C10 -81.6(4) 2_666 . . . ?
O21 Pb N1 C9 61.9(4) . . . . ?
N7 Pb N1 C9 -35.2(4) . . . . ?
O21 Pb N1 C9 -8.1(5) 2_666 . . . ?
N4 Pb N1 C9 -108.8(4) . . . . ?
N12 Pb N1 C9 136.9(4) . . . . ?
N48 Pb N1 C9 -123.6(4) . . . . ?
Pb Pb N1 C9 33.6(4) 2_666 . . . ?
O21 Pb N1 C2 -177.8(4) . . . . ?
N7 Pb N1 C2 85.1(4) . . . . ?
O21 Pb N1 C2 112.2(4) 2_666 . . . ?
N4 Pb N1 C2 11.5(4) . . . . ?
N12 Pb N1 C2 -102.9(4) . . . . ?
N48 Pb N1 C2 -3.3(5) . . . . ?
Pb Pb N1 C2 153.9(3) 2_666 . . . ?
C10 N1 C2 C3 -108.8(6) . . . . ?
C9 N1 C2 C3 128.7(6) . . . . ?
Pb N1 C2 C3 14.2(6) . . . . ?
N1 C2 C3 N4 -53.9(7) . . . . ?
C2 C3 N4 C50 175.8(5) . . . . ?
C2 C3 N4 C5 -60.2(7) . . . . ?
C2 C3 N4 Pb 59.4(5) . . . . ?
O21 Pb N4 C50 -171.6(3) . . . . ?
N7 Pb N4 C50 137.2(4) . . . . ?
O21 Pb N4 C50 75.5(4) 2_666 . . . ?
N1 Pb N4 C50 -150.0(4) . . . . ?
N12 Pb N4 C50 -91.5(4) . . . . ?
N48 Pb N4 C50 18.2(3) . . . . ?
Pb Pb N4 C50 102.3(4) 2_666 . . . ?
O21 Pb N4 C5 65.1(5) . . . . ?
N7 Pb N4 C5 13.8(4) . . . . ?
O21 Pb N4 C5 -47.8(4) 2_666 . . . ?
N1 Pb N4 C5 86.6(4) . . . . ?
N12 Pb N4 C5 145.2(4) . . . . ?
N48 Pb N4 C5 -105.1(4) . . . . ?
Pb Pb N4 C5 -21.1(5) 2_666 . . . ?
O21 Pb N4 C3 -55.7(5) . . . . ?
N7 Pb N4 C3 -106.9(3) . . . . ?
O21 Pb N4 C3 -168.6(3) 2_666 . . . ?
N1 Pb N4 C3 -34.2(3) . . . . ?
N12 Pb N4 C3 24.4(3) . . . . ?
N48 Pb N4 C3 134.1(3) . . . . ?
Pb Pb N4 C3 -141.8(3) 2_666 . . . ?
C50 N4 C5 C6 -110.3(6) . . . . ?
C3 N4 C5 C6 126.5(6) . . . . ?
Pb N4 C5 C6 12.7(6) . . . . ?
N4 C5 C6 N7 -52.3(8) . . . . ?
C5 C6 N7 C8 -65.8(7) . . . . ?
C5 C6 N7 Pb 62.7(6) . . . . ?
O21 Pb N7 C8 -71.4(5) . . . . ?
O21 Pb N7 C8 -148.8(5) 2_666 . . . ?
N4 Pb N7 C8 88.4(5) . . . . ?
N1 Pb N7 C8 12.7(4) . . . . ?
N12 Pb N7 C8 2.8(5) . . . . ?
N48 Pb N7 C8 144.1(4) . . . . ?
Pb Pb N7 C8 -110.7(4) 2_666 . . . ?
O21 Pb N7 C6 162.3(4) . . . . ?
O21 Pb N7 C6 84.9(4) 2_666 . . . ?
N4 Pb N7 C6 -37.9(4) . . . . ?
N1 Pb N7 C6 -113.6(4) . . . . ?
N12 Pb N7 C6 -123.5(4) . . . . ?
N48 Pb N7 C6 17.8(4) . . . . ?
Pb Pb N7 C6 123.0(4) 2_666 . . . ?
C6 N7 C8 C9 134.5(6) . . . . ?
Pb N7 C8 C9 12.5(7) . . . . ?
C10 N1 C9 C8 174.8(5) . . . . ?
C2 N1 C9 C8 -60.6(7) . . . . ?
Pb N1 C9 C8 58.8(5) . . . . ?
N7 C8 C9 N1 -51.1(7) . . . . ?
C9 N1 C10 C11 -161.3(5) . . . . ?
C2 N1 C10 C11 74.0(6) . . . . ?
Pb N1 C10 C11 -49.7(6) . . . . ?
N1 C10 C11 N12 57.9(7) . . . . ?
C10 C11 N12 C13 93.8(6) . . . . ?
C10 C11 N12 Pb -33.5(6) . . . . ?
O21 Pb N12 C11 99.4(4) . . . . ?
N7 Pb N12 C11 16.4(5) . . . . ?
O21 Pb N12 C11 146.4(3) 2_666 . . . ?
N4 Pb N12 C11 -53.8(4) . . . . ?
N1 Pb N12 C11 6.5(4) . . . . ?
N48 Pb N12 C11 -122.6(4) . . . . ?
Pb Pb N12 C11 117.8(4) 2_666 . . . ?
O21 Pb N12 C13 -31.9(3) . . . . ?
N7 Pb N12 C13 -115.0(4) . . . . ?
O21 Pb N12 C13 15.0(5) 2_666 . . . ?
N4 Pb N12 C13 174.8(3) . . . . ?
N1 Pb N12 C13 -124.9(4) . . . . ?
N48 Pb N12 C13 106.0(3) . . . . ?
Pb Pb N12 C13 -13.6(4) 2_666 . . . ?
C11 N12 C13 C14 -54.5(7) . . . . ?
Pb N12 C13 C14 75.4(5) . . . . ?
N12 C13 C14 C40 114.7(6) . . . 2_666 ?
N12 C13 C14 C20 -65.2(7) . . . . ?
C40 C14 C20 O21 178.3(5) 2_666 . . . ?
C13 C14 C20 O21 -1.8(9) . . . . ?
C40 C14 C20 C44 -1.5(8) 2_666 . . 2_666 ?
C13 C14 C20 C44 178.4(5) . . . 2_666 ?
C44 C20 O21 Pb -138.7(4) 2_666 . . . ?
C14 C20 O21 Pb 41.6(8) . . . . ?
C44 C20 O21 Pb 48.8(7) 2_666 . . 2_666 ?
C14 C20 O21 Pb -130.9(5) . . . 2_666 ?
N7 Pb O21 C20 112.4(5) . . . . ?
O21 Pb O21 C20 -173.9(5) 2_666 . . . ?
N4 Pb O21 C20 66.1(6) . . . . ?
N1 Pb O21 C20 46.0(5) . . . . ?
N12 Pb O21 C20 -20.4(5) . . . . ?
N48 Pb O21 C20 -127.8(5) . . . . ?
Pb Pb O21 C20 -173.9(5) 2_666 . . . ?
N7 Pb O21 Pb -73.74(17) . . . 2_666 ?
O21 Pb O21 Pb 0.0 2_666 . . 2_666 ?
N4 Pb O21 Pb -120.0(3) . . . 2_666 ?
N1 Pb O21 Pb -140.07(16) . . . 2_666 ?
N12 Pb O21 Pb 153.49(18) . . . 2_666 ?
N48 Pb O21 Pb 46.1(3) . . . 2_666 ?
C5 N4 C50 C49 73.6(6) . . . . ?
C3 N4 C50 C49 -161.1(5) . . . . ?
Pb N4 C50 C49 -50.1(6) . . . . ?
N4 C50 C49 N48 64.9(6) . . . . ?
C50 C49 N48 C47 -174.8(5) . . . . ?
C50 C49 N48 Pb -43.1(5) . . . . ?
O21 Pb N48 C47 -27.0(5) . . . . ?
N7 Pb N48 C47 89.8(4) . . . . ?
O21 Pb N48 C47 20.9(3) 2_666 . . . ?
N4 Pb N48 C47 146.4(4) . . . . ?
N1 Pb N48 C47 161.5(3) . . . . ?
N12 Pb N48 C47 -120.2(4) . . . . ?
Pb Pb N48 C47 2.5(4) 2_666 . . . ?
O21 Pb N48 C49 -160.0(3) . . . . ?
N7 Pb N48 C49 -43.2(4) . . . . ?
O21 Pb N48 C49 -112.1(4) 2_666 . . . ?
N4 Pb N48 C49 13.4(3) . . . . ?
N1 Pb N48 C49 28.5(4) . . . . ?
N12 Pb N48 C49 106.8(4) . . . . ?
Pb Pb N48 C49 -130.5(3) 2_666 . . . ?
C49 N48 C47 C44 60.9(6) . . . . ?
Pb N48 C47 C44 -70.0(5) . . . . ?
N48 C47 C44 C43 -109.8(6) . . . . ?
N48 C47 C44 C20 73.7(7) . . . 2_666 ?
C20 C44 C43 C41 1.3(9) 2_666 . . . ?
C47 C44 C43 C41 -175.2(5) . . . . ?
C44 C43 C41 C40 0.9(9) . . . . ?
C44 C43 C41 C42 -179.0(5) . . . . ?
C43 C41 C40 C14 -1.8(9) . . . 2_666 ?
C42 C41 C40 C14 178.0(6) . . . 2_666 ?
